data_4338183
loop_
_publ_author_name
'Lieberman, Craig M.'
'Navulla, Anantharamulu'
'Zhang, Haitao'
'Filatov, Alexander S.'
'Dikarev, Evgeny V.'

_publ_section_title
;
 Mixed-ligand approach to design of heterometallic single-source
 precursors with discrete molecular structure.
;
_journal_issue 9
_journal_name_full 'Inorganic chemistry'
_journal_page_first 4733
_journal_page_last 4738
_journal_paper_doi 10.1021/ic5004885
_journal_volume 53
_journal_year 2014
_chemical_formula_moiety 'C40 H20 F36 Fe2 O16 Pb2'
_chemical_formula_sum 'C40 H20 F36 Fe2 O16 Pb2'
_chemical_formula_weight 1966.66
_chemical_name_systematic
; 
 bis(di(hexafluoroacetylacetonate)-iron(II)-
 bis((acetylacetonate)(hexafluoroacetylacetonate)-lead(II)) 
;
_space_group_IT_number 14
_symmetry_cell_setting monoclinic
_symmetry_Int_Tables_number 14
_symmetry_space_group_name_Hall '-P 2yn'
_symmetry_space_group_name_H-M 'P 1 21/n 1'
_atom_sites_solution_hydrogens geom
_atom_sites_solution_primary direct
_atom_sites_solution_secondary difmap
_audit_creation_method SHELXL-97
_cell_angle_alpha 90.00
_cell_angle_beta 105.021(2)
_cell_angle_gamma 90.00
_cell_formula_units_Z 2
_cell_length_a 11.6773(19)
_cell_length_b 18.927(3)
_cell_length_c 13.844(2)
_cell_measurement_reflns_used 9951
_cell_measurement_temperature 100(2)
_cell_measurement_theta_max 28.38
_cell_measurement_theta_min 2.31
_cell_volume 2955.2(8)
_computing_cell_refinement 'SAINT Ver. 6.22  (Bruker-AXS, 2003)'
_computing_data_collection 'SMART Ver. 5.622 (Bruker-AXS, 2003)'
_computing_data_reduction 'SAINT Ver. 6.22'
_computing_molecular_graphics 'SHELXTL Ver. 6.14'
_computing_publication_material 'SHELXTL Ver. 6.14'
_computing_structure_refinement 'SHELXTL Ver. 6.14'
_computing_structure_solution 'SHELXTL Ver. 6.14 (Bruker-AXS, 2003)'
_diffrn_ambient_temperature 100(2)
_diffrn_measured_fraction_theta_full 0.999
_diffrn_measured_fraction_theta_max 0.937
_diffrn_measurement_device_type 'Bruker SMART APEX CCD area-detector'
_diffrn_measurement_method '0.30\% \w scans'
_diffrn_radiation_monochromator graphite
_diffrn_radiation_source 'fine-focus sealed tube'
_diffrn_radiation_type Mo-K\a
_diffrn_radiation_wavelength 0.71073
_diffrn_reflns_av_R_equivalents 0.0455
_diffrn_reflns_av_sigmaI/netI 0.0425
_diffrn_reflns_limit_h_max 15
_diffrn_reflns_limit_h_min -15
_diffrn_reflns_limit_k_max 25
_diffrn_reflns_limit_k_min -25
_diffrn_reflns_limit_l_max 18
_diffrn_reflns_limit_l_min -18
_diffrn_reflns_number 25333
_diffrn_reflns_theta_full 25.00
_diffrn_reflns_theta_max 28.38
_diffrn_reflns_theta_min 1.86
_exptl_absorpt_coefficient_mu 6.336
_exptl_absorpt_correction_T_max 0.7857
_exptl_absorpt_correction_T_min 0.4708
_exptl_absorpt_correction_type multi-scan
_exptl_absorpt_process_details
;
SADABS  (Bruker-AXS, 2003)
;
_exptl_crystal_colour red-brown
_exptl_crystal_density_diffrn 2.210
_exptl_crystal_density_method 'not measured'
_exptl_crystal_description block
_exptl_crystal_F_000 1856
_exptl_crystal_size_max 0.14
_exptl_crystal_size_mid 0.06
_exptl_crystal_size_min 0.04
_refine_diff_density_max 2.034
_refine_diff_density_min -1.338
_refine_diff_density_rms 0.151
_refine_ls_extinction_method none
_refine_ls_goodness_of_fit_ref 1.022
_refine_ls_hydrogen_treatment constr
_refine_ls_matrix_type full
_refine_ls_number_parameters 435
_refine_ls_number_reflns 6950
_refine_ls_number_restraints 0
_refine_ls_restrained_S_all 1.022
_refine_ls_R_factor_all 0.0440
_refine_ls_R_factor_gt 0.0313
_refine_ls_shift/su_max 0.001
_refine_ls_shift/su_mean 0.000
_refine_ls_structure_factor_coef Fsqd
_refine_ls_weighting_details 'calc w=1/[\s^2^(Fo^2^)+(0.0408P)^2^+0.7483P] where P=(Fo^2^+2Fc^2^)/3'
_refine_ls_weighting_scheme calc
_refine_ls_wR_factor_gt 0.0735
_refine_ls_wR_factor_ref 0.0803
_reflns_number_gt 5567
_reflns_number_total 6950
_reflns_threshold_expression I>2\s(I)
_cod_data_source_file ic5004885_si_002.cif
_cod_data_source_block Pb2Fe2(hfac)6(acac)2
_cod_depositor_comments
;
The following automatic conversions were performed:

'_symmetry_cell_setting' value 'Monoclinic' changed to 'monoclinic'
according to
/usr/data/users/saulius/crontab/automatic-downloads/rss-feeds/ACS/lib/dictionaries/cif_core.dic
dictionary named 'cif_core.dic' version 2.4.2 from 2011-04-26.

Automatic conversion script
Id: cif_fix_values 2281 2013-09-26 08:29:07Z andrius 

 Adding full bibliography for 4338180--4338183.cif.
;
_cod_original_sg_symbol_Hall '-P 2yn      '
_cod_original_sg_symbol_H-M 'P 1 21/n 1  '
_cod_database_code 4338183

loop_
_symmetry_equiv_pos_as_xyz
'x, y, z'
'-x+1/2, y+1/2, -z+1/2'
'-x, -y, -z'
'x-1/2, -y-1/2, z-1/2'

loop_
_atom_site_label
_atom_site_type_symbol
_atom_site_fract_x
_atom_site_fract_y
_atom_site_fract_z
_atom_site_U_iso_or_equiv
_atom_site_adp_type
_atom_site_occupancy
_atom_site_symmetry_multiplicity
_atom_site_calc_flag
_atom_site_refinement_flags
Pb1 Pb 0.820084(12) 0.003244(7) 0.953143(10) 0.01732(6) Uani 1 1 d .
Fe2 Fe 1.01547(5) 0.07961(3) 0.80875(4) 0.01864(12) Uani 1 1 d .
O1 O 0.9546(2) -0.09345(13) 1.02992(19) 0.0201(6) Uani 1 1 d .
O2 O 0.9583(2) -0.02249(14) 0.8558(2) 0.0201(6) Uani 1 1 d .
O3 O 0.7039(2) -0.09863(14) 0.9618(2) 0.0274(6) Uani 1 1 d .
O4 O 0.7049(2) -0.02276(15) 0.7859(2) 0.0258(6) Uani 1 1 d .
O5 O 0.8485(2) 0.11405(13) 0.80943(19) 0.0209(6) Uani 1 1 d .
O6 O 0.9483(2) 0.06944(14) 0.6581(2) 0.0240(6) Uani 1 1 d .
O7 O 1.1116(2) 0.16584(14) 0.7829(2) 0.0237(6) Uani 1 1 d .
O8 O 1.1755(2) 0.02739(14) 0.8428(2) 0.0203(6) Uani 1 1 d .
C1 C 0.9848(4) -0.2189(2) 1.0321(3) 0.0279(9) Uani 1 1 d .
H1A H 1.0567 -0.2173 1.0875 0.042 Uiso 1 1 calc R
H1B H 0.9926 -0.2562 0.9851 0.042 Uiso 1 1 calc R
H1C H 0.9162 -0.2289 1.0584 0.042 Uiso 1 1 calc R
C2 C 0.9678(3) -0.1491(2) 0.9792(3) 0.0199(8) Uani 1 1 d .
C3 C 0.9692(4) -0.1465(2) 0.8790(3) 0.0239(9) Uani 1 1 d .
H3 H 0.9687 -0.1905 0.8459 0.029 Uiso 1 1 calc R
C4 C 0.9711(3) -0.08517(19) 0.8222(3) 0.0208(8) Uani 1 1 d .
C5 C 0.9850(4) -0.0921(2) 0.7187(3) 0.0317(10) Uani 1 1 d .
H5A H 0.9201 -0.0672 0.6720 0.047 Uiso 1 1 calc R
H5B H 0.9830 -0.1422 0.7004 0.047 Uiso 1 1 calc R
H5C H 1.0609 -0.0715 0.7155 0.047 Uiso 1 1 calc R
C6 C 0.5965(4) -0.2037(2) 0.9454(3) 0.0320(10) Uani 1 1 d .
C7 C 0.6420(3) -0.1391(2) 0.8981(3) 0.0241(9) Uani 1 1 d .
C8 C 0.6074(4) -0.1325(2) 0.7949(3) 0.0260(9) Uani 1 1 d .
H8 H 0.5608 -0.1687 0.7560 0.031 Uiso 1 1 calc R
C9 C 0.6398(3) -0.0735(2) 0.7469(3) 0.0229(8) Uani 1 1 d .
C10 C 0.5895(4) -0.0656(3) 0.6333(3) 0.0355(11) Uani 1 1 d .
C11 C 0.6566(4) 0.1608(2) 0.7647(3) 0.0281(9) Uani 1 1 d .
C12 C 0.7610(3) 0.12704(19) 0.7350(3) 0.0206(8) Uani 1 1 d .
C13 C 0.7537(4) 0.1168(2) 0.6345(3) 0.0261(9) Uani 1 1 d .
H13 H 0.6829 0.1290 0.5857 0.031 Uiso 1 1 calc R
C14 C 0.8504(4) 0.0885(2) 0.6041(3) 0.0256(9) Uani 1 1 d .
C15 C 0.8376(4) 0.0792(3) 0.4911(3) 0.0367(11) Uani 1 1 d .
C16 C 1.2522(4) 0.2377(2) 0.7346(4) 0.0350(11) Uani 1 1 d .
C17 C 1.2152(4) 0.1674(2) 0.7726(3) 0.0239(9) Uani 1 1 d .
C18 C 1.2973(4) 0.1117(2) 0.7893(3) 0.0254(9) Uani 1 1 d .
H18 H 1.3723 0.1187 0.7761 0.031 Uiso 1 1 calc R
C19 C 1.2720(3) 0.0474(2) 0.8242(3) 0.0202(8) Uani 1 1 d .
C20 C 1.3667(4) -0.0095(2) 0.8453(3) 0.0246(9) Uani 1 1 d .
F1 F 0.6867(2) -0.23462(14) 1.0116(2) 0.0432(7) Uani 1 1 d .
F2 F 0.5174(2) -0.18425(16) 0.9940(2) 0.0442(7) Uani 1 1 d .
F3 F 0.5466(2) -0.25281(13) 0.8788(2) 0.0404(7) Uani 1 1 d .
F4 F 0.6763(3) -0.05759(18) 0.5886(2) 0.0538(8) Uani 1 1 d .
F5 F 0.5219(3) -0.00727(14) 0.6133(2) 0.0456(8) Uani 1 1 d .
F6 F 0.5235(3) -0.11989(15) 0.5910(2) 0.0456(7) Uani 1 1 d .
F7 F 0.6345(2) 0.12813(14) 0.8436(2) 0.0355(6) Uani 1 1 d .
F8 F 0.6807(2) 0.22825(13) 0.7910(2) 0.0413(7) Uani 1 1 d .
F9 F 0.5564(2) 0.16025(16) 0.6917(2) 0.0448(7) Uani 1 1 d .
F10 F 0.8521(4) 0.01234(16) 0.4696(2) 0.0545(9) Uani 1 1 d .
F11 F 0.7340(3) 0.1020(2) 0.4351(2) 0.0633(10) Uani 1 1 d .
F12 F 0.9206(3) 0.11718(16) 0.4643(2) 0.0502(8) Uani 1 1 d .
F13 F 1.3376(2) -0.06190(14) 0.7786(2) 0.0423(7) Uani 1 1 d .
F14 F 1.3798(2) -0.03861(14) 0.93574(19) 0.0384(6) Uani 1 1 d .
F15 F 1.4734(2) 0.01179(12) 0.8440(2) 0.0330(6) Uani 1 1 d .
F16 F 1.3682(2) 0.24965(14) 0.7693(3) 0.0536(8) Uani 1 1 d .
F17 F 1.1964(3) 0.29185(14) 0.7622(3) 0.0519(8) Uani 1 1 d .
F18 F 1.2274(3) 0.23817(16) 0.6360(2) 0.0593(9) Uani 1 1 d .

loop_
_atom_site_aniso_label
_atom_site_aniso_U_11
_atom_site_aniso_U_22
_atom_site_aniso_U_33
_atom_site_aniso_U_23
_atom_site_aniso_U_13
_atom_site_aniso_U_12
Pb1 0.01683(9) 0.01704(9) 0.01881(9) -0.00030(5) 0.00591(6) 0.00037(5)
Fe2 0.0165(3) 0.0204(3) 0.0198(3) 0.0026(2) 0.0061(2) 0.0011(2)
O1 0.0212(14) 0.0170(13) 0.0214(14) -0.0018(11) 0.0044(11) 0.0015(11)
O2 0.0178(13) 0.0220(13) 0.0228(15) -0.0043(11) 0.0092(11) -0.0031(11)
O3 0.0268(15) 0.0258(15) 0.0276(16) -0.0024(12) 0.0034(12) -0.0080(12)
O4 0.0225(15) 0.0313(15) 0.0231(15) -0.0004(13) 0.0049(12) -0.0043(13)
O5 0.0196(14) 0.0229(14) 0.0219(14) 0.0022(11) 0.0086(12) 0.0016(11)
O6 0.0234(15) 0.0262(15) 0.0232(15) 0.0023(12) 0.0077(12) 0.0035(12)
O7 0.0208(14) 0.0222(14) 0.0286(16) 0.0049(12) 0.0074(12) 0.0011(11)
O8 0.0189(14) 0.0202(13) 0.0231(15) 0.0010(11) 0.0074(11) 0.0004(11)
C1 0.038(2) 0.018(2) 0.028(2) 0.0019(17) 0.0078(19) 0.0032(17)
C2 0.0177(18) 0.0181(19) 0.024(2) -0.0018(16) 0.0063(15) 0.0019(15)
C3 0.026(2) 0.020(2) 0.027(2) -0.0040(16) 0.0082(17) 0.0006(16)
C4 0.025(2) 0.0145(18) 0.019(2) -0.0024(15) -0.0014(16) 0.0021(15)
C5 0.044(3) 0.027(2) 0.027(2) -0.0068(18) 0.016(2) 0.005(2)
C6 0.028(2) 0.027(2) 0.037(3) 0.0011(19) 0.001(2) -0.0031(18)
C7 0.017(2) 0.018(2) 0.036(2) -0.0033(17) 0.0064(18) 0.0005(15)
C8 0.025(2) 0.026(2) 0.026(2) -0.0037(17) 0.0037(18) -0.0010(17)
C9 0.0163(19) 0.0208(19) 0.029(2) -0.0014(16) 0.0016(16) 0.0011(15)
C10 0.034(3) 0.043(3) 0.029(3) -0.010(2) 0.006(2) -0.007(2)
C11 0.027(2) 0.024(2) 0.033(2) 0.0084(18) 0.0093(19) 0.0052(17)
C12 0.0177(19) 0.0197(19) 0.025(2) 0.0041(16) 0.0063(16) -0.0001(15)
C13 0.023(2) 0.031(2) 0.023(2) 0.0052(17) 0.0026(17) 0.0023(17)
C14 0.033(2) 0.021(2) 0.024(2) 0.0014(16) 0.0085(18) -0.0025(17)
C15 0.042(3) 0.041(3) 0.026(2) -0.001(2) 0.007(2) 0.003(2)
C16 0.031(3) 0.026(2) 0.049(3) 0.012(2) 0.012(2) -0.0019(19)
C17 0.023(2) 0.025(2) 0.025(2) -0.0003(17) 0.0083(17) -0.0016(16)
C18 0.022(2) 0.028(2) 0.029(2) 0.0003(18) 0.0123(18) -0.0013(17)
C19 0.0144(18) 0.024(2) 0.022(2) -0.0040(16) 0.0038(15) 0.0003(15)
C20 0.017(2) 0.028(2) 0.032(2) -0.0006(17) 0.0098(18) 0.0032(16)
F1 0.0434(17) 0.0308(15) 0.0453(17) 0.0130(13) -0.0067(13) -0.0060(12)
F2 0.0440(17) 0.0394(17) 0.054(2) 0.0045(13) 0.0213(15) -0.0101(12)
F3 0.0464(17) 0.0233(13) 0.0453(17) -0.0008(12) 0.0004(13) -0.0121(12)
F4 0.0499(18) 0.087(2) 0.0287(15) -0.0079(16) 0.0169(13) -0.0153(17)
F5 0.056(2) 0.0432(18) 0.0275(16) 0.0034(12) -0.0064(15) 0.0039(13)
F6 0.0532(18) 0.0446(17) 0.0316(15) -0.0090(13) -0.0022(13) -0.0133(14)
F7 0.0309(14) 0.0434(15) 0.0399(16) 0.0139(12) 0.0227(12) 0.0110(12)
F8 0.0415(16) 0.0256(13) 0.0625(19) 0.0020(13) 0.0238(14) 0.0100(11)
F9 0.0221(13) 0.071(2) 0.0396(16) 0.0104(14) 0.0050(12) 0.0137(13)
F10 0.092(3) 0.0420(18) 0.0277(16) -0.0124(13) 0.0123(17) 0.0001(16)
F11 0.051(2) 0.111(3) 0.0229(15) 0.0023(17) 0.0006(14) 0.0239(19)
F12 0.068(2) 0.062(2) 0.0300(16) 0.0025(14) 0.0280(15) -0.0046(16)
F13 0.0366(15) 0.0322(15) 0.0552(18) -0.0171(13) 0.0065(13) 0.0053(12)
F14 0.0321(14) 0.0462(17) 0.0398(16) 0.0176(13) 0.0146(12) 0.0197(12)
F15 0.0136(12) 0.0306(13) 0.0552(18) -0.0047(12) 0.0098(12) 0.0057(10)
F16 0.0331(16) 0.0333(15) 0.095(3) 0.0184(15) 0.0178(16) -0.0090(12)
F17 0.0513(19) 0.0227(14) 0.090(2) 0.0094(15) 0.0333(17) 0.0005(13)
F18 0.079(2) 0.0529(19) 0.051(2) 0.0258(16) 0.0255(17) -0.0072(17)

loop_
_atom_type_symbol
_atom_type_description
_atom_type_scat_dispersion_real
_atom_type_scat_dispersion_imag
_atom_type_scat_source
C C 0.0033 0.0016 'International Tables Vol C Tables 4.2.6.8 and 6.1.1.4'
H H 0.0000 0.0000 'International Tables Vol C Tables 4.2.6.8 and 6.1.1.4'
O O 0.0106 0.0060 'International Tables Vol C Tables 4.2.6.8 and 6.1.1.4'
F F 0.0171 0.0103 'International Tables Vol C Tables 4.2.6.8 and 6.1.1.4'
Fe Fe 0.3463 0.8444 'International Tables Vol C Tables 4.2.6.8 and 6.1.1.4'
Pb Pb -3.3944 10.1111 'International Tables Vol C Tables 4.2.6.8 and 6.1.1.4'

loop_
_geom_angle_atom_site_label_1
_geom_angle_atom_site_label_2
_geom_angle_atom_site_label_3
_geom_angle
_geom_angle_site_symmetry_1
_geom_angle_site_symmetry_3
O3 Pb1 O2 109.78(9) . .
O3 Pb1 O4 72.49(10) . .
O2 Pb1 O4 73.06(9) . .
O3 Pb1 O1 71.61(9) . .
O2 Pb1 O1 69.27(9) . .
O4 Pb1 O1 113.42(9) . .
O3 Pb1 O8 69.61(9) . 3_757
O2 Pb1 O8 131.81(8) . 3_757
O4 Pb1 O8 140.17(9) . 3_757
O1 Pb1 O8 65.11(8) . 3_757
O3 Pb1 O5 140.45(9) . .
O2 Pb1 O5 63.88(8) . .
O4 Pb1 O5 68.38(9) . .
O1 Pb1 O5 130.07(8) . .
O8 Pb1 O5 145.65(7) 3_757 .
O6 Fe2 O8 105.94(11) . .
O6 Fe2 O5 85.45(11) . .
O8 Fe2 O5 162.99(10) . .
O6 Fe2 O7 88.83(11) . .
O8 Fe2 O7 85.24(10) . .
O5 Fe2 O7 107.99(10) . .
O6 Fe2 O1 167.01(10) . 3_757
O8 Fe2 O1 85.91(10) . 3_757
O5 Fe2 O1 81.83(10) . 3_757
O7 Fe2 O1 97.62(10) . 3_757
O6 Fe2 O2 98.89(11) . .
O8 Fe2 O2 80.65(10) . .
O5 Fe2 O2 85.19(10) . .
O7 Fe2 O2 165.32(10) . .
O1 Fe2 O2 77.44(10) 3_757 .
C2 O1 Fe2 129.8(2) . 3_757
C2 O1 Pb1 121.4(2) . .
Fe2 O1 Pb1 105.47(10) 3_757 .
C4 O2 Fe2 128.7(2) . .
C4 O2 Pb1 122.9(2) . .
Fe2 O2 Pb1 106.72(11) . .
C7 O3 Pb1 134.0(3) . .
C9 O4 Pb1 134.0(3) . .
C12 O5 Fe2 128.3(2) . .
C14 O6 Fe2 129.5(3) . .
C17 O7 Fe2 128.5(3) . .
C19 O8 Fe2 127.5(2) . .
C2 C1 H1A 109.5 . .
C2 C1 H1B 109.5 . .
H1A C1 H1B 109.5 . .
C2 C1 H1C 109.5 . .
H1A C1 H1C 109.5 . .
H1B C1 H1C 109.5 . .
O1 C2 C3 123.0(4) . .
O1 C2 C1 118.1(3) . .
C3 C2 C1 118.9(4) . .
C2 C3 C4 126.3(4) . .
C2 C3 H3 116.8 . .
C4 C3 H3 116.8 . .
O2 C4 C3 122.3(4) . .
O2 C4 C5 118.5(3) . .
C3 C4 C5 119.2(3) . .
C4 C5 H5A 109.5 . .
C4 C5 H5B 109.5 . .
H5A C5 H5B 109.5 . .
C4 C5 H5C 109.5 . .
H5A C5 H5C 109.5 . .
H5B C5 H5C 109.5 . .
F2 C6 F3 107.9(4) . .
F2 C6 F1 107.6(4) . .
F3 C6 F1 107.2(4) . .
F2 C6 C7 110.8(4) . .
F3 C6 C7 113.3(4) . .
F1 C6 C7 109.9(3) . .
O3 C7 C8 129.4(4) . .
O3 C7 C6 112.7(4) . .
C8 C7 C6 117.9(4) . .
C7 C8 C9 121.2(4) . .
C7 C8 H8 119.4 . .
C9 C8 H8 119.4 . .
O4 C9 C8 127.8(4) . .
O4 C9 C10 113.2(4) . .
C8 C9 C10 119.0(4) . .
F4 C10 F6 108.0(4) . .
F4 C10 F5 106.8(4) . .
F6 C10 F5 107.6(4) . .
F4 C10 C9 110.7(4) . .
F6 C10 C9 113.6(4) . .
F5 C10 C9 109.8(4) . .
F9 C11 F8 107.2(3) . .
F9 C11 F7 107.3(3) . .
F8 C11 F7 106.9(4) . .
F9 C11 C12 113.5(4) . .
F8 C11 C12 110.3(3) . .
F7 C11 C12 111.3(3) . .
O5 C12 C13 127.9(4) . .
O5 C12 C11 113.1(3) . .
C13 C12 C11 118.9(4) . .
C12 C13 C14 120.5(4) . .
C12 C13 H13 119.8 . .
C14 C13 H13 119.8 . .
O6 C14 C13 127.8(4) . .
O6 C14 C15 114.1(4) . .
C13 C14 C15 118.2(4) . .
F10 C15 F11 109.3(4) . .
F10 C15 F12 108.0(4) . .
F11 C15 F12 106.3(4) . .
F10 C15 C14 110.8(4) . .
F11 C15 C14 112.9(4) . .
F12 C15 C14 109.5(4) . .
F18 C16 F17 107.5(4) . .
F18 C16 F16 107.5(4) . .
F17 C16 F16 107.2(4) . .
F18 C16 C17 110.7(4) . .
F17 C16 C17 111.7(4) . .
F16 C16 C17 111.9(3) . .
O7 C17 C18 126.9(4) . .
O7 C17 C16 115.1(3) . .
C18 C17 C16 117.9(4) . .
C19 C18 C17 121.7(4) . .
C19 C18 H18 119.1 . .
C17 C18 H18 119.1 . .
O8 C19 C18 128.1(4) . .
O8 C19 C20 112.9(3) . .
C18 C19 C20 119.0(3) . .
F15 C20 F13 106.9(3) . .
F15 C20 F14 105.0(4) . .
F13 C20 F14 106.7(3) . .
F15 C20 C19 115.3(3) . .
F13 C20 C19 110.6(3) . .
F14 C20 C19 111.9(3) . .

loop_
_geom_bond_atom_site_label_1
_geom_bond_atom_site_label_2
_geom_bond_distance
_geom_bond_site_symmetry_2
Pb1 O1 2.466(2) .
Pb1 O2 2.405(3) .
Pb1 O3 2.378(3) .
Pb1 O4 2.408(3) .
Pb1 O5 2.968(3) .
Pb1 O8 2.872(3) 3_757
Fe2 O6 2.038(3) .
Fe2 O8 2.058(3) .
Fe2 O5 2.058(3) .
Fe2 O7 2.064(3) .
Fe2 O1 2.185(3) 3_757
Fe2 O2 2.198(3) .
O1 C2 1.296(4) .
O1 Fe2 2.185(3) 3_757
O2 C4 1.297(4) .
O3 C7 1.248(5) .
O4 C9 1.256(5) .
O5 C12 1.273(4) .
O6 C14 1.246(5) .
O7 C17 1.255(5) .
O8 C19 1.276(4) .
C1 C2 1.499(5) .
C1 H1A 0.9800 .
C1 H1B 0.9800 .
C1 H1C 0.9800 .
C2 C3 1.392(5) .
C3 C4 1.407(5) .
C3 H3 0.9500 .
C4 C5 1.489(5) .
C5 H5A 0.9800 .
C5 H5B 0.9800 .
C5 H5C 0.9800 .
C6 F2 1.329(5) .
C6 F3 1.332(5) .
C6 F1 1.338(5) .
C6 C7 1.546(6) .
C7 C8 1.386(6) .
C8 C9 1.401(6) .
C8 H8 0.9500 .
C9 C10 1.536(6) .
C10 F4 1.327(5) .
C10 F6 1.327(5) .
C10 F5 1.343(5) .
C11 F9 1.333(5) .
C11 F8 1.336(5) .
C11 F7 1.338(5) .
C11 C12 1.525(5) .
C12 C13 1.385(5) .
C13 C14 1.409(6) .
C13 H13 0.9500 .
C14 C15 1.542(6) .
C15 F10 1.321(5) .
C15 F11 1.328(5) .
C15 F12 1.334(5) .
C16 F18 1.321(5) .
C16 F17 1.323(5) .
C16 F16 1.333(5) .
C16 C17 1.534(5) .
C17 C18 1.403(6) .
C18 C19 1.369(5) .
C18 H18 0.9500 .
C19 C20 1.517(5) .
C20 F15 1.313(5) .
C20 F13 1.337(5) .
C20 F14 1.341(5) .
